data_2300371
loop_
_publ_author_name
'Coome, J. A.'
'Goeta, A. E.'
'Howard, J. A. K.'
'Probert, M. R.'

_publ_section_title
;
 <i>Masquerade</i>: removing non-sample scattering from integrated
 reflection intensities
;
_journal_coeditor_code HE5538
_journal_issue 2
_journal_name_full 'Journal of Applied Crystallography'
_journal_page_first 292
_journal_page_last 298
_journal_paper_doi 10.1107/S0021889812000702
_journal_volume 45
_journal_year 2012
_chemical_formula_moiety 'C9 H13 N3 O5'
_chemical_formula_sum 'C9 H13 N3 O5'
_chemical_formula_weight 243.22
_chemical_name_common cytidine
_chemical_name_systematic
;
 ?
;
_space_group_crystal_system orthorhombic
_space_group_IT_number 19
_space_group_name_Hall 'P 2ac 2ab'
_space_group_name_H-M_alt 'P 21 21 21'
_symmetry_space_group_name_Hall 'P 2ac 2ab'
_symmetry_space_group_name_H-M 'P 21 21 21'
_atom_sites_solution_hydrogens geom
_atom_sites_solution_primary direct
_atom_sites_solution_secondary difmap
_cell_angle_alpha 90.00
_cell_angle_beta 90.00
_cell_angle_gamma 90.00
_cell_formula_units_Z 4
_cell_length_a 5.0784(3)
_cell_length_b 13.9046(10)
_cell_length_c 14.6992(10)
_cell_measurement_temperature 2.00(10)
_cell_volume 1037.96(12)
_computing_cell_refinement 'Apex II (Bruker, 2010)'
_computing_data_collection 'Apex II (Bruker, 2010)'
_computing_data_reduction 'SAINT (Bruker, 2009)'
_computing_molecular_graphics
;
O. V. Dolomanov, L. J. Bourhis, R. J. Gildea, J. A. K. Howard and H. Puschmann,
OLEX2: a complete structure solution, refinement and analysis program.
J. Appl. Cryst. (2009). 42, 339-341.
;
_computing_publication_material
;
O. V. Dolomanov, L. J. Bourhis, R. J. Gildea, J. A. K. Howard and H. Puschmann,
OLEX2: a complete structure solution, refinement and analysis program.
J. Appl. Cryst. (2009). 42, 339-341.
;
_computing_structure_refinement
;
XL, G.M. Sheldrick, Acta Cryst.
(2008). A64, 112-122
;
_computing_structure_solution
;
XS, G.M. Sheldrick, Acta Cryst.
(2008). A64, 112-122
;
_diffrn_ambient_temperature 2.00(10)
_diffrn_detector_area_resol_mean 8.3333
_diffrn_measured_fraction_theta_full 0.897
_diffrn_measured_fraction_theta_max 0.871
_diffrn_measurement_device 'XIPHOS four-circle diffractometer'
_diffrn_measurement_device_type 'Bruker APEX-II CCD'
_diffrn_measurement_method '\f scans'
_diffrn_radiation_monochromator 'multilayer optics'
_diffrn_radiation_type 'Mo K\a'
_diffrn_radiation_wavelength 0.71073
_diffrn_reflns_av_R_equivalents 0.0523
_diffrn_reflns_limit_h_max 5
_diffrn_reflns_limit_h_min -6
_diffrn_reflns_limit_k_max 19
_diffrn_reflns_limit_k_min -19
_diffrn_reflns_limit_l_max 20
_diffrn_reflns_limit_l_min -20
_diffrn_reflns_number 9630
_diffrn_reflns_theta_full 26.50
_diffrn_reflns_theta_max 29.54
_diffrn_reflns_theta_min 2.02
_exptl_absorpt_coefficient_mu 0.128
_exptl_absorpt_correction_T_max 0.4322
_exptl_absorpt_correction_T_min 0.3650
_exptl_absorpt_correction_type multi-scan
_exptl_absorpt_process_details
;
SADABS-2008/1 (Bruker,2008) was used for absorption correction.
R(int) was 0.0761 before and 0.0570 after correction.
The Ratio of minimum to maximum transmission is 0.8445.
The \l/2 correction factor is 0.0015.
;
_exptl_crystal_colour 'clear colourless'
_exptl_crystal_density_diffrn 1.556
_exptl_crystal_density_method 'not measured'
_exptl_crystal_description needle
_exptl_crystal_F_000 512
_exptl_crystal_size_max 0.26
_exptl_crystal_size_mid 0.05
_exptl_crystal_size_min 0.05
_refine_diff_density_max 0.290
_refine_diff_density_min -0.244
_refine_ls_abs_structure_details 'Not refined as all light-atom structure'
_refine_ls_extinction_method none
_refine_ls_goodness_of_fit_ref 1.029
_refine_ls_hydrogen_treatment constr
_refine_ls_matrix_type full
_refine_ls_number_parameters 157
_refine_ls_number_reflns 2456
_refine_ls_number_restraints 0
_refine_ls_restrained_S_all 1.029
_refine_ls_R_factor_all 0.0721
_refine_ls_R_factor_gt 0.0457
_refine_ls_shift/su_max 0.000
_refine_ls_shift/su_mean 0.000
_refine_ls_structure_factor_coef Fsqd
_refine_ls_weighting_details 'calc w=1/[\s^2^(Fo^2^)+(0.0431P)^2^+0.0504P] where P=(Fo^2^+2Fc^2^)/3'
_refine_ls_weighting_scheme calc
_refine_ls_wR_factor_gt 0.0822
_refine_ls_wR_factor_ref 0.0896
_reflns_number_gt 1916
_reflns_number_total 2456
_reflns_threshold_expression >2sigma(I)
_cod_data_source_file he5538.cif
_cod_data_source_block cytidine_2k
_cod_database_code 2300371
_cod_database_fobs_code 2300371

loop_
_space_group_symop_id
_space_group_symop_operation_xyz
1 'x, y, z'
2 '-x+1/2, -y, z+1/2'
3 'x+1/2, -y+1/2, -z'
4 '-x, y+1/2, -z+1/2'

loop_
_atom_site_type_symbol
_atom_site_label
_atom_site_fract_x
_atom_site_fract_y
_atom_site_fract_z
_atom_site_U_iso_or_equiv
_atom_site_adp_type
_atom_site_calc_flag
_atom_site_refinement_flags
_atom_site_occupancy
_atom_site_symmetry_multiplicity
O O4 0.0496(4) 0.67555(11) 0.44839(8) 0.0117(4) Uani d . 1 1
H H4 0.0239 0.6560 0.3950 0.018 Uiso calc R 1 1
N N1 0.1182(4) 0.46426(12) 0.67742(10) 0.0082(4) Uani d . 1 1
O O5 -0.1453(3) 0.41486(10) 0.42909(9) 0.0121(4) Uani d . 1 1
H H5 -0.0444 0.4305 0.3863 0.018 Uiso calc R 1 1
N N2 0.4615(4) 0.40068(13) 0.76938(10) 0.0093(4) Uani d . 1 1
O O3 -0.0475(3) 0.71677(10) 0.63188(8) 0.0109(4) Uani d . 1 1
H H3 -0.1203 0.7403 0.5857 0.016 Uiso calc R 1 1
C C5 -0.0654(5) 0.54615(15) 0.66010(12) 0.0089(5) Uani d . 1 1
H H5A -0.1363 0.5708 0.7191 0.011 Uiso calc R 1 1
O O2 -0.2749(3) 0.51363(10) 0.60459(8) 0.0091(3) Uani d . 1 1
N N3 0.6470(4) 0.25597(13) 0.73486(10) 0.0123(4) Uani d . 1 1
H H3A 0.7533 0.2638 0.7816 0.015 Uiso calc R 1 1
H H3B 0.6586 0.2038 0.7012 0.015 Uiso calc R 1 1
O O1 0.2930(3) 0.54968(10) 0.79465(8) 0.0103(3) Uani d . 1 1
C C1 0.2956(5) 0.47393(15) 0.74938(12) 0.0095(5) Uani d . 1 1
C C2 0.4694(5) 0.32267(15) 0.71530(12) 0.0100(5) Uani d . 1 1
C C8 -0.2618(5) 0.55944(14) 0.51559(12) 0.0088(5) Uani d . 1 1
H H8 -0.3876 0.6147 0.5141 0.011 Uiso calc R 1 1
C C9 -0.3374(5) 0.48805(15) 0.44212(12) 0.0103(5) Uani d . 1 1
H H9A -0.5072 0.4577 0.4586 0.012 Uiso calc R 1 1
H H9B -0.3630 0.5230 0.3841 0.012 Uiso calc R 1 1
C C7 0.0187(5) 0.59789(15) 0.51006(12) 0.0090(5) Uani d . 1 1
H H7 0.1406 0.5445 0.4926 0.011 Uiso calc R 1 1
C C4 0.1191(5) 0.38328(15) 0.62465(12) 0.0103(5) Uani d . 1 1
H H4A -0.0035 0.3775 0.5761 0.012 Uiso calc R 1 1
C C3 0.2917(5) 0.31144(15) 0.64051(12) 0.0115(5) Uani d . 1 1
H H3C 0.2950 0.2555 0.6034 0.014 Uiso calc R 1 1
C C6 0.0735(5) 0.62804(14) 0.60846(12) 0.0093(5) Uani d . 1 1
H H6 0.2667 0.6291 0.6216 0.011 Uiso calc R 1 1

loop_
_atom_site_aniso_label
_atom_site_aniso_U_11
_atom_site_aniso_U_22
_atom_site_aniso_U_33
_atom_site_aniso_U_12
_atom_site_aniso_U_13
_atom_site_aniso_U_23
O4 0.0160(10) 0.0124(8) 0.0067(6) -0.0011(7) 0.0004(6) 0.0010(5)
N1 0.0072(12) 0.0076(9) 0.0098(7) 0.0009(7) -0.0004(7) 0.0014(6)
O5 0.0141(11) 0.0108(8) 0.0115(6) 0.0008(7) 0.0036(6) -0.0003(5)
N2 0.0098(12) 0.0095(9) 0.0085(7) 0.0001(8) 0.0004(7) -0.0002(6)
O3 0.0142(11) 0.0089(7) 0.0094(6) 0.0031(7) -0.0015(6) -0.0003(5)
C5 0.0068(14) 0.0105(11) 0.0094(8) 0.0003(8) -0.0006(8) -0.0006(7)
O2 0.0072(10) 0.0120(7) 0.0082(6) -0.0013(6) -0.0004(6) 0.0023(5)
N3 0.0165(14) 0.0100(9) 0.0105(7) 0.0026(8) -0.0007(7) -0.0008(6)
O1 0.0116(10) 0.0099(8) 0.0095(6) 0.0004(6) -0.0012(6) -0.0017(5)
C1 0.0085(15) 0.0126(11) 0.0074(8) -0.0015(9) 0.0033(8) 0.0023(7)
C2 0.0100(15) 0.0100(11) 0.0100(8) -0.0044(9) 0.0021(8) 0.0037(7)
C8 0.0095(14) 0.0090(10) 0.0078(7) 0.0005(9) 0.0008(8) 0.0019(7)
C9 0.0103(15) 0.0121(11) 0.0086(8) -0.0008(9) 0.0011(9) -0.0001(7)
C7 0.0119(15) 0.0075(10) 0.0076(8) -0.0001(9) 0.0010(8) -0.0008(7)
C4 0.0100(14) 0.0126(11) 0.0082(8) -0.0029(8) -0.0005(8) 0.0004(7)
C3 0.0157(16) 0.0094(11) 0.0096(8) -0.0023(9) -0.0010(8) -0.0007(7)
C6 0.0105(14) 0.0089(11) 0.0084(8) 0.0010(8) -0.0001(8) -0.0015(7)

loop_
_atom_type_symbol
_atom_type_description
_atom_type_scat_dispersion_real
_atom_type_scat_dispersion_imag
_atom_type_scat_source
C C 0.0033 0.0016 'International Tables Vol C Tables 4.2.6.8 and 6.1.1.4'
H H 0.0000 0.0000 'International Tables Vol C Tables 4.2.6.8 and 6.1.1.4'
N N 0.0061 0.0033 'International Tables Vol C Tables 4.2.6.8 and 6.1.1.4'
O O 0.0106 0.0060 'International Tables Vol C Tables 4.2.6.8 and 6.1.1.4'

loop_
_geom_angle_atom_site_label_1
_geom_angle_atom_site_label_2
_geom_angle_atom_site_label_3
_geom_angle
C1 N1 C5 117.29(15)
C4 N1 C5 122.24(17)
C4 N1 C1 120.46(18)
C2 N2 C1 119.77(18)
N1 C5 C6 111.22(18)
O2 C5 N1 108.91(16)
O2 C5 C6 107.25(15)
C5 O2 C8 110.11(15)
N2 C1 N1 119.59(17)
O1 C1 N1 118.64(18)
O1 C1 N2 121.76(18)
N2 C2 C3 121.5(2)
N3 C2 N2 117.15(19)
N3 C2 C3 121.31(19)
O2 C8 C9 110.00(15)
O2 C8 C7 104.13(16)
C9 C8 C7 115.36(17)
O5 C9 C8 113.00(19)
O4 C7 C8 113.87(17)
O4 C7 C6 112.03(16)
C8 C7 C6 102.46(16)
C3 C4 N1 120.9(2)
C4 C3 C2 117.49(19)
O3 C6 C5 108.94(18)
O3 C6 C7 112.82(17)
C7 C6 C5 100.36(16)

loop_
_geom_bond_atom_site_label_1
_geom_bond_atom_site_label_2
_geom_bond_distance
O4 C7 1.419(2)
N1 C5 1.493(3)
N1 C1 1.396(3)
N1 C4 1.367(2)
O5 C9 1.423(3)
N2 C1 1.354(3)
N2 C2 1.345(3)
O3 C6 1.421(3)
C5 O2 1.415(3)
C5 C6 1.540(3)
O2 C8 1.456(2)
N3 C2 1.325(3)
O1 C1 1.246(2)
C2 C3 1.431(3)
C8 C9 1.516(3)
C8 C7 1.524(3)
C7 C6 1.531(2)
C4 C3 1.349(3)
